data_4509121
loop_
_publ_author_name
'Luo, Feng'
'Che, Yun-xia'
'Zheng, Ji-min'

_publ_section_title
;
 Trinuclear Cobalt Based Porous Coordination Polymers Showing Unique
 Topological and Magnetic Variety upon Different Dicarboxylate-like
 Ligands
;
_journal_issue 2
_journal_name_full 'Crystal Growth &amp; Design'
_journal_page_first 1066
_journal_paper_doi 10.1021/cg800895g
_journal_volume 9
_journal_year 2009
_chemical_formula_sum 'C56 H32 Co3 N3 O16'
_chemical_formula_weight 1179.64
_chemical_name_systematic
; 
 ? 
;
_space_group_IT_number 13
_symmetry_cell_setting monoclinic
_symmetry_space_group_name_Hall '-P 2yc'
_symmetry_space_group_name_H-M 'P 1 2/c 1'
_atom_sites_solution_hydrogens geom
_atom_sites_solution_primary direct
_atom_sites_solution_secondary difmap
_audit_creation_method SHELXL-97
_cell_angle_alpha 90.00
_cell_angle_beta 92.096(9)
_cell_angle_gamma 90.00
_cell_formula_units_Z 4
_cell_length_a 22.550(10)
_cell_length_b 14.187(7)
_cell_length_c 25.681(12)
_cell_measurement_reflns_used 14353
_cell_measurement_temperature 294(2)
_cell_measurement_theta_max 25.00
_cell_measurement_theta_min 1.44
_cell_volume 8210(7)
_computing_cell_refinement 'rapid auto'
_computing_data_collection 'rapid auto'
_computing_data_reduction 'rapid auto'
_computing_molecular_graphics 'SHELXTL-97 (Sheldrick, 1997)'
_computing_publication_material 'SHELXTL-97 (Sheldrick, 1997)'
_computing_structure_refinement 'SHELXL-97 (Sheldrick, 1997)'
_computing_structure_solution 'SHELXS-97 (Sheldrick, 1990)'
_diffrn_ambient_temperature 294(2)
_diffrn_measured_fraction_theta_full 0.991
_diffrn_measured_fraction_theta_max 0.991
_diffrn_measurement_device_type 'rigaku r-axis rapid IP area detector'
_diffrn_measurement_method oscillation
_diffrn_radiation_monochromator graphite
_diffrn_radiation_source 'rotating anode'
_diffrn_radiation_type MoK\a
_diffrn_radiation_wavelength 0.71073
_diffrn_reflns_av_R_equivalents 0.1290
_diffrn_reflns_av_sigmaI/netI 0.2028
_diffrn_reflns_limit_h_max 24
_diffrn_reflns_limit_h_min -26
_diffrn_reflns_limit_k_max 16
_diffrn_reflns_limit_k_min -16
_diffrn_reflns_limit_l_max 29
_diffrn_reflns_limit_l_min -30
_diffrn_reflns_number 40038
_diffrn_reflns_theta_full 25.00
_diffrn_reflns_theta_max 25.00
_diffrn_reflns_theta_min 1.44
_exptl_absorpt_coefficient_mu 0.647
_exptl_absorpt_correction_T_max 0.9323
_exptl_absorpt_correction_T_min 0.9092
_exptl_absorpt_correction_type multi-scan
_exptl_crystal_colour Purple
_exptl_crystal_density_diffrn 0.954
_exptl_crystal_density_method 'not measured'
_exptl_crystal_description Block
_exptl_crystal_F_000 2392
_exptl_crystal_size_max 0.15
_exptl_crystal_size_mid 0.14
_exptl_crystal_size_min 0.11
_platon_squeeze_details
;
;
_refine_diff_density_max 2.109
_refine_diff_density_min -1.908
_refine_diff_density_rms 0.168
_refine_ls_extinction_method none
_refine_ls_goodness_of_fit_ref 0.941
_refine_ls_hydrogen_treatment refU
_refine_ls_matrix_type full
_refine_ls_number_parameters 556
_refine_ls_number_reflns 14346
_refine_ls_number_restraints 1
_refine_ls_restrained_S_all 0.941
_refine_ls_R_factor_all 0.2041
_refine_ls_R_factor_gt 0.1401
_refine_ls_shift/su_max 0.021
_refine_ls_shift/su_mean 0.001
_refine_ls_structure_factor_coef Fsqd
_refine_ls_weighting_details 'calc w=1/[\s^2^(Fo^2^)+(0.2000P)^2^+5.0000P] where P=(Fo^2^+2Fc^2^)/3'
_refine_ls_weighting_scheme calc
_refine_ls_wR_factor_gt 0.3393
_refine_ls_wR_factor_ref 0.3632
_reflns_number_gt 5927
_reflns_number_total 14346
_reflns_threshold_expression >2sigma(I)
_cod_data_source_file cg800895gsup1.cif
_cod_data_source_block 3Squeeze
_cod_depositor_comments
;
The following automatic conversions were performed:

'_symmetry_cell_setting' value 'Monoclinic' changed to 'monoclinic'
according to /home/saulius/struct/CIF-dictionaries/cif_core.dic
dictionary named 'cif_core.dic' version 2.4.2 from
2011-04-26.

'_exptl_absorpt_correction_type' value 'Multi-scan'
changed to 'multi-scan' according to
/home/saulius/struct/CIF-dictionaries/cif_core.dic dictionary named
'cif_core.dic' version 2.4.2 from
2011-04-26.

'_refine_ls_hydrogen_treatment' value 'refu' changed to
'refU' according to
/home/saulius/struct/CIF-dictionaries/cif_core.dic dictionary named
'cif_core.dic' version 2.4.2 from 2011-04-26.

Automatic conversion script
Id: cif_fix_values 1891 2012-01-12 08:04:46Z andrius 
;
_cod_original_sg_symbol_H-M P2/c
_cod_database_code 4509121

loop_
_symmetry_equiv_pos_as_xyz
'x, y, z'
'-x, y, -z+1/2'
'-x, -y, -z'
'x, -y, z-1/2'

loop_
_atom_site_label
_atom_site_type_symbol
_atom_site_fract_x
_atom_site_fract_y
_atom_site_fract_z
_atom_site_U_iso_or_equiv
_atom_site_adp_type
_atom_site_occupancy
_atom_site_symmetry_multiplicity
_atom_site_calc_flag
_atom_site_refinement_flags
C1 C -0.027655(18) 0.70298(3) 0.061246(15) 0.08196(15) Uani 1 1 d .
C2 C -0.130923(5) 0.690070(8) 0.022962(6) 0.1179(2) Uani 1 1 d G
H2 H -0.1161 0.6657 -0.0076 0.141 Uiso 1 1 calc R
C3 C -0.191537(5) 0.705007(9) 0.026709(6) 0.08205(16) Uani 1 1 d G
H3 H -0.2173 0.6907 -0.0013 0.098 Uiso 1 1 calc R
C4 C -0.213714(5) 0.741401(12) 0.072329(7) 0.06079(12) Uani 1 1 d G
C5 C -0.175277(7) 0.762858(16) 0.114201(7) 0.1331(2) Uani 1 1 d G
H5 H -0.1901 0.7872 0.1447 0.160 Uiso 1 1 calc R
C6 C -0.114663(6) 0.747922(15) 0.110454(6) 0.07720(14) Uani 1 1 d G
H6 H -0.0889 0.7623 0.1385 0.093 Uiso 1 1 calc R
C7 C -0.092485(5) 0.711528(11) 0.064835(6) 0.17255(18) Uani 1 1 d G
C8 C -0.403392(6) 0.790764(18) 0.068251(12) 0.13139(18) Uani 1 1 d GD
C9 C -0.370462(5) 0.809233(15) 0.024695(11) 0.09001(15) Uani 1 1 d G
H9 H -0.3891 0.8326 -0.0055 0.108 Uiso 1 1 calc R
C10 C -0.309650(5) 0.792836(12) 0.026305(10) 0.09687(17) Uani 1 1 d G
H10 H -0.2876 0.8052 -0.0028 0.116 Uiso 1 1 calc R
C11 C -0.281770(6) 0.757977(13) 0.071474(8) 0.09915(18) Uani 1 1 d G
C12 C -0.314700(7) 0.739509(18) 0.115032(9) 0.1842(2) Uani 1 1 d G
H12 H -0.2960 0.7162 0.1453 0.221 Uiso 1 1 calc R
C13 C -0.375511(7) 0.75590(2) 0.113424(11) 0.2050(3) Uani 1 1 d G
H13 H -0.3975 0.7435 0.1426 0.246 Uiso 1 1 calc R
C14 C -0.472042(12) 0.78881(3) 0.06567(2) 0.1410(2) Uani 1 1 d D
C15 C 0.154014(13) 0.82435(2) 0.016551(11) 0.04549(10) Uani 1 1 d .
C16 C 0.154861(5) 0.875725(9) -0.036147(4) 0.05213(11) Uani 1 1 d G
C17 C 0.202488(5) 0.933388(9) -0.047586(4) 0.08216(14) Uani 1 1 d G
H17 H 0.2343 0.9395 -0.0238 0.099 Uiso 1 1 calc R
C18 C 0.202504(6) 0.981948(10) -0.094596(4) 0.08465(14) Uani 1 1 d G
H18 H 0.2344 1.0205 -0.1022 0.102 Uiso 1 1 calc R
C19 C 0.154892(6) 0.972845(10) -0.130166(4) 0.06287(12) Uani 1 1 d G
C20 C 0.107264(6) 0.915182(10) -0.118727(4) 0.08982(15) Uani 1 1 d G
H20 H 0.0754 0.9091 -0.1425 0.108 Uiso 1 1 calc R
C21 C 0.107248(5) 0.866622(9) -0.071718(4) 0.06178(12) Uani 1 1 d G
H21 H 0.0754 0.8280 -0.0641 0.074 Uiso 1 1 calc R
C22 C 0.156203(8) 1.028557(12) -0.178541(5) 0.08929(14) Uani 1 1 d G
C23 C 0.210001(9) 1.038468(14) -0.206242(5) 0.09619(17) Uani 1 1 d G
H23 H 0.2443 1.0112 -0.1918 0.115 Uiso 1 1 calc R
C24 C 0.214080(11) 1.084396(16) -0.251605(6) 0.10672(19) Uani 1 1 d G
H24 H 0.2504 1.0908 -0.2672 0.128 Uiso 1 1 calc R
C25 C 0.160256(12) 1.124033(16) -0.275958(6) 0.05669(12) Uani 1 1 d G
C26 C 0.106560(11) 1.108455(15) -0.252126(6) 0.06771(13) Uani 1 1 d G
H26 H 0.0719 1.1310 -0.2684 0.081 Uiso 1 1 calc R
C27 C 0.102577(9) 1.058978(13) -0.203505(5) 0.08532(15) Uani 1 1 d G
H27 H 0.0661 1.0474 -0.1890 0.102 Uiso 1 1 calc R
C28 C 0.160650(14) 1.17794(2) -0.326904(13) 0.05014(11) Uani 1 1 d .
C29 C 0.350957(12) 0.929305(18) 0.105051(12) 0.03636(9) Uani 1 1 d .
C30 C 0.321726(4) 1.024775(7) 0.111382(4) 0.03504(9) Uani 1 1 d G
C31 C 0.355625(5) 1.104103(7) 0.123617(5) 0.08315(16) Uani 1 1 d G
H31 H 0.3964 1.0984 0.1297 0.100 Uiso 1 1 calc R
C32 C 0.328613(5) 1.191885(7) 0.126763(5) 0.07407(15) Uani 1 1 d G
H32 H 0.3513 1.2450 0.1349 0.089 Uiso 1 1 calc R
C33 C 0.267701(5) 1.200340(7) 0.117674(5) 0.06903(13) Uani 1 1 d G
C34 C 0.233801(5) 1.121013(7) 0.105439(6) 0.06161(13) Uani 1 1 d G
H34 H 0.1930 1.1267 0.0994 0.074 Uiso 1 1 calc R
C35 C 0.260812(4) 1.033230(7) 0.102293(5) 0.07160(15) Uani 1 1 d G
H35 H 0.2381 0.9802 0.0941 0.086 Uiso 1 1 calc R
C36 C 0.240067(6) 1.298637(7) 0.116024(7) 0.04956(11) Uani 1 1 d G
C37 C 0.272359(7) 1.375960(7) 0.101850(7) 0.06832(14) Uani 1 1 d G
H37 H 0.3124 1.3684 0.0953 0.082 Uiso 1 1 calc R
C38 C 0.246663(8) 1.467039(7) 0.096810(8) 0.05969(13) Uani 1 1 d G
H38 H 0.2688 1.5185 0.0863 0.072 Uiso 1 1 calc R
C39 C 0.189119(8) 1.476212(8) 0.107735(10) 0.03180(9) Uani 1 1 d G
C40 C 0.158310(7) 1.396988(9) 0.122799(10) 0.06959(14) Uani 1 1 d G
H40 H 0.1186 1.4044 0.1303 0.084 Uiso 1 1 calc R
C41 C 0.181980(6) 1.308871(8) 0.127387(9) 0.08288(16) Uani 1 1 d G
H41 H 0.1594 1.2579 0.1378 0.099 Uiso 1 1 calc R
C42 C 0.158284(12) 1.568505(18) 0.102118(12) 0.03674(9) Uani 1 1 d .
C43 C 0.354073(11) 0.67063(2) 0.171856(11) 0.03622(9) Uani 1 1 d .
C44 C 0.354394(5) 0.617614(8) 0.223273(4) 0.04608(10) Uani 1 1 d G
C45 C 0.405255(5) 0.608352(9) 0.255099(4) 0.05788(12) Uani 1 1 d G
H45 H 0.4408 0.6346 0.2450 0.069 Uiso 1 1 calc R
C46 C 0.402938(5) 0.559829(10) 0.302002(4) 0.05919(12) Uani 1 1 d G
H46 H 0.4370 0.5536 0.3233 0.071 Uiso 1 1 calc R
C47 C 0.349761(6) 0.520568(10) 0.317080(4) 0.07623(14) Uani 1 1 d G
C48 C 0.298900(6) 0.529829(10) 0.285255(4) 0.09242(16) Uani 1 1 d G
H48 H 0.2633 0.5036 0.2953 0.111 Uiso 1 1 calc R
C49 C 0.301216(5) 0.578352(9) 0.238351(4) 0.07714(15) Uani 1 1 d G
H49 H 0.2672 0.5845 0.2171 0.093 Uiso 1 1 calc R
C50 C 0.347921(8) 0.465462(11) 0.366933(4) 0.07250(13) Uani 1 1 d G
C51 C 0.297724(8) 0.469906(13) 0.397039(5) 0.08994(15) Uani 1 1 d G
H51 H 0.2644 0.5036 0.3856 0.108 Uiso 1 1 calc R
C52 C 0.298766(10) 0.423259(15) 0.443986(5) 0.07237(13) Uani 1 1 d G
H52 H 0.2658 0.4283 0.4645 0.087 Uiso 1 1 calc R
C53 C 0.345818(11) 0.369632(15) 0.462234(5) 0.05678(12) Uani 1 1 d G
C54 C 0.391178(11) 0.363266(14) 0.430162(6) 0.06523(13) Uani 1 1 d G
H54 H 0.4231 0.3253 0.4405 0.078 Uiso 1 1 calc R
C55 C 0.393887(9) 0.409919(12) 0.381950(5) 0.07584(13) Uani 1 1 d G
H55 H 0.4264 0.4026 0.3611 0.091 Uiso 1 1 calc R
C56 C 0.341984(14) 0.31504(2) 0.512068(10) 0.05227(10) Uani 1 1 d .
Co1 Co 0.091650(2) 0.716605(3) 0.092776(1) 0.03312(1) Uani 1 1 d .
Co2 Co 0.414748(2) 0.782770(3) 0.095607(1) 0.03357(1) Uani 1 1 d .
Co3 Co 0.253003(2) 0.749957(3) 0.095245(1) 0.03150(1) Uani 1 1 d .
O1 O 0.320573(10) 0.856657(15) 0.096948(9) 0.05972(8) Uani 1 1 d .
O2 O 0.406079(9) 0.924399(15) 0.107775(9) 0.05728(8) Uani 1 1 d .
O3 O 0.185856(10) 1.640860(15) 0.091217(9) 0.05709(8) Uani 1 1 d .
O4 O 0.102900(11) 1.575884(16) 0.105245(10) 0.06982(9) Uani 1 1 d .
O5 O 0.209158(10) 1.19736(2) -0.341583(10) 0.10684(11) Uani 1 1 d .
O6 O 0.112194(10) 1.207622(17) -0.342927(8) 0.05948(8) Uani 1 1 d .
O7 O 0.197586(11) 0.835610(19) 0.046202(10) 0.08464(10) Uani 1 1 d .
O8 O 0.109643(9) 0.779629(16) 0.025557(8) 0.05075(7) Uani 1 1 d .
O9 O 0.004209(11) 0.732918(16) 0.097244(9) 0.06407(9) Uani 1 1 d .
O10 O -0.008795(14) 0.65678(3) 0.023826(15) 0.16612(17) Uani 1 1 d .
O11 O 0.399934(8) 0.709967(16) 0.161213(8) 0.05000(7) Uani 1 1 d .
O12 O 0.307739(11) 0.664295(19) 0.143523(10) 0.09223(10) Uani 1 1 d .
O13 O 0.390522(11) 0.279832(17) 0.527678(9) 0.06414(9) Uani 1 1 d .
O14 O 0.295270(12) 0.31222(2) 0.533379(10) 0.11846(11) Uani 1 1 d .
O15 O -0.498201(11) 0.76720(2) 0.099111(12) 0.09591(11) Uani 1 1 d .
O16 O -0.491527(15) 0.85002(3) 0.030055(19) 0.1788(2) Uani 1 1 d .

loop_
_atom_site_aniso_label
_atom_site_aniso_U_11
_atom_site_aniso_U_22
_atom_site_aniso_U_33
_atom_site_aniso_U_23
_atom_site_aniso_U_13
_atom_site_aniso_U_12
C1 0.0889(3) 0.0834(3) 0.0738(3) 0.0012(2) 0.0072(2) -0.0500(2)
C2 0.1301(4) 0.0449(2) 0.1831(4) -0.0432(3) 0.0665(3) 0.0019(2)
C3 0.02646(18) 0.1033(3) 0.1149(3) -0.0347(3) -0.01792(19) 0.0050(2)
C4 0.03532(17) 0.0482(2) 0.0986(3) -0.0146(2) -0.00114(18) 0.02027(16)
C5 0.1205(4) 0.2323(5) 0.0462(2) -0.0748(2) -0.0017(2) 0.0329(4)
C6 0.03276(18) 0.0974(3) 0.1016(3) -0.0562(2) 0.00449(18) -0.01244(19)
C7 0.11227(16) 0.03997(15) 0.3769(5) -0.0935(2) 0.1660(2) -0.09933(11)
C8 0.06042(16) 0.05714(17) 0.2701(5) 0.0586(2) -0.0831(2) -0.08562(12)
C9 0.0409(2) 0.1185(3) 0.1098(3) 0.0676(2) -0.0088(2) 0.0291(2)
C10 0.01919(16) 0.1127(3) 0.1570(4) 0.0419(3) -0.0200(2) 0.03824(18)
C11 0.0731(2) 0.03193(19) 0.1947(4) 0.0181(3) 0.0359(3) 0.04546(16)
C12 0.0971(4) 0.1583(4) 0.2934(5) 0.1712(3) -0.0460(4) -0.0119(3)
C13 0.0905(4) 0.1744(4) 0.3530(6) 0.2028(3) 0.0466(4) 0.0372(3)
C14 0.1290(4) 0.0699(3) 0.2231(5) -0.0932(3) -0.0069(4) -0.0139(3)
C15 0.03313(16) 0.0677(2) 0.03438(15) 0.02319(15) -0.01564(13) -0.00274(16)
C16 0.03775(18) 0.0721(2) 0.04561(17) 0.03697(15) -0.01201(14) 0.00596(17)
C17 0.0912(3) 0.0926(3) 0.0610(2) 0.05637(17) -0.0201(2) -0.0297(2)
C18 0.0606(2) 0.1043(3) 0.0882(2) 0.07512(17) -0.00807(19) -0.0210(2)
C19 0.0663(2) 0.0901(2) 0.03285(15) 0.04158(15) 0.01152(15) 0.0062(2)
C20 0.0713(3) 0.1260(3) 0.0701(2) 0.06787(19) -0.0252(2) -0.0164(2)
C21 0.01350(15) 0.1271(3) 0.04348(16) 0.05510(15) -0.01565(13) -0.00140(17)
C22 0.0792(3) 0.1334(3) 0.05618(18) 0.07170(16) 0.01527(17) -0.0183(2)
C23 0.0864(3) 0.1051(3) 0.0958(3) 0.0674(2) -0.0141(2) -0.0016(3)
C24 0.0657(3) 0.1697(4) 0.0867(3) 0.0654(2) 0.0300(2) -0.0084(3)
C25 0.04704(18) 0.0971(3) 0.02671(15) 0.01770(16) 0.01240(13) -0.03103(17)
C26 0.0501(2) 0.1192(3) 0.03467(15) 0.04986(16) 0.01322(14) 0.0064(2)
C27 0.0995(3) 0.1073(3) 0.04950(19) 0.05380(17) 0.0080(2) -0.0086(3)
C28 0.04585(18) 0.04354(19) 0.06207(19) 0.01480(16) 0.01620(15) 0.01141(16)
C29 0.02785(15) 0.00555(13) 0.0767(2) -0.00014(13) 0.01561(14) -0.00612(11)
C30 0.02363(14) 0.01730(14) 0.06451(18) -0.00009(14) 0.00585(14) 0.00313(12)
C31 0.1122(3) 0.0309(2) 0.1071(3) -0.0088(2) 0.0149(3) 0.0322(2)
C32 0.0539(2) 0.01749(17) 0.1490(3) -0.01983(19) -0.0199(2) 0.02474(15)
C33 0.0831(2) 0.02434(18) 0.1017(3) -0.00151(18) 0.0307(2) 0.02485(17)
C34 0.03701(18) 0.0373(2) 0.1106(3) -0.0017(2) 0.00471(19) 0.01378(16)
C35 0.0937(3) 0.00307(15) 0.1185(3) 0.00565(18) 0.0100(2) 0.00645(17)
C36 0.05119(19) 0.01624(16) 0.0807(2) 0.00571(15) -0.00513(17) 0.01036(14)
C37 0.00447(13) 0.02073(16) 0.1807(4) 0.0139(2) 0.01604(18) 0.01415(12)
C38 0.0526(2) 0.01404(16) 0.1133(3) -0.00477(18) 0.0145(2) 0.00793(15)
C39 0.01928(13) 0.02624(15) 0.05024(16) 0.00952(13) 0.00621(12) 0.00176(12)
C40 0.0654(2) 0.02956(19) 0.1150(3) 0.0238(2) 0.0195(2) 0.00817(18)
C41 0.0745(3) 0.00001(15) 0.1748(4) 0.02405(19) 0.0135(3) 0.00600(16)
C42 0.02633(15) 0.00208(12) 0.0823(2) 0.00734(13) 0.00911(14) -0.00098(11)
C43 0.01488(13) 0.05701(19) 0.03712(15) 0.01075(14) 0.00583(12) 0.00583(14)
C44 0.03859(16) 0.0820(2) 0.01861(13) 0.02379(14) 0.01472(12) -0.01014(16)
C45 0.04235(18) 0.0893(3) 0.04301(17) 0.02786(17) 0.01522(14) -0.00354(19)
C46 0.04273(19) 0.0980(3) 0.03568(16) 0.03751(16) -0.01465(15) 0.00329(19)
C47 0.0750(2) 0.1167(3) 0.03823(16) 0.04894(16) 0.01870(16) -0.0094(2)
C48 0.0981(3) 0.1004(3) 0.0791(2) 0.06518(19) 0.0090(2) -0.0138(2)
C49 0.0614(2) 0.1092(3) 0.0604(2) 0.0344(2) -0.00317(19) 0.0125(2)
C50 0.0745(3) 0.0710(2) 0.0710(2) 0.04839(17) -0.01014(19) 0.0104(2)
C51 0.02270(18) 0.1760(3) 0.07124(19) 0.08443(19) 0.00325(16) 0.0104(2)
C52 0.03216(17) 0.1393(3) 0.04759(16) 0.05414(17) 0.02817(13) 0.02057(19)
C53 0.04479(18) 0.0865(2) 0.04042(16) 0.03482(16) 0.02041(14) 0.00485(18)
C54 0.0610(2) 0.0809(3) 0.05513(19) 0.02728(18) 0.02020(17) 0.02516(19)
C55 0.0454(2) 0.0978(3) 0.0858(2) 0.05827(19) 0.02221(17) 0.0032(2)
C56 0.07468(19) 0.04334(18) 0.04213(14) 0.02648(13) 0.04763(12) 0.02283(15)
Co1 0.04167(2) 0.02447(2) 0.03316(2) 0.00099(2) 0.00070(2) 0.00731(2)
Co2 0.04038(2) 0.02389(2) 0.03700(2) 0.00052(2) 0.00928(2) 0.00631(2)
Co3 0.03794(2) 0.01954(2) 0.03716(2) 0.00106(2) 0.00315(2) 0.00644(2)
O1 0.05810(14) 0.03825(13) 0.08256(16) -0.01107(12) -0.00069(12) 0.02326(11)
O2 0.04236(13) 0.03382(13) 0.09644(17) 0.00153(12) 0.01332(12) 0.00351(10)
O3 0.06530(14) 0.03097(12) 0.07596(15) 0.00040(11) 0.01586(12) 0.02789(10)
O4 0.07124(16) 0.02630(12) 0.11336(19) 0.00901(13) 0.02286(14) 0.00095(12)
O5 0.03602(13) 0.1834(3) 0.10302(16) 0.09103(15) 0.02893(11) 0.00457(16)
O6 0.05513(13) 0.06633(15) 0.05779(13) 0.01962(12) 0.01306(10) -0.01832(12)
O7 0.06829(16) 0.09777(18) 0.08577(15) 0.06100(13) -0.02583(13) -0.02263(14)
O8 0.04423(12) 0.06286(15) 0.04410(11) 0.02011(11) -0.01276(10) -0.00220(12)
O9 0.09283(17) 0.03774(14) 0.06190(14) 0.01363(11) 0.00633(13) 0.00440(13)
O10 0.0750(2) 0.2048(3) 0.2148(3) -0.1265(2) -0.0465(2) 0.0330(2)
O11 0.02987(11) 0.06745(15) 0.05284(12) 0.01303(11) 0.00362(9) 0.01576(11)
O12 0.06821(16) 0.09632(18) 0.10996(17) 0.07338(13) -0.02668(14) -0.02205(15)
O13 0.07149(15) 0.06096(15) 0.06014(14) 0.02336(12) 0.00488(12) 0.00397(13)
O14 0.08366(17) 0.1514(2) 0.12411(17) 0.10300(14) 0.05581(13) 0.02490(17)
O15 0.06511(15) 0.07263(19) 0.1534(2) 0.02779(17) 0.05054(15) 0.01937(14)
O16 0.0629(2) 0.1997(4) 0.2762(5) 0.0628(4) 0.0385(2) -0.0146(3)

loop_
_atom_type_symbol
_atom_type_description
_atom_type_scat_dispersion_real
_atom_type_scat_dispersion_imag
_atom_type_scat_source
C C 0.0033 0.0016 'International Tables Vol C Tables 4.2.6.8 and 6.1.1.4'
H H 0.0000 0.0000 'International Tables Vol C Tables 4.2.6.8 and 6.1.1.4'
O O 0.0106 0.0060 'International Tables Vol C Tables 4.2.6.8 and 6.1.1.4'
N N 0.0061 0.0033 'International Tables Vol C Tables 4.2.6.8 and 6.1.1.4'
Co Co 0.3494 0.9721 'International Tables Vol C Tables 4.2.6.8 and 6.1.1.4'

loop_
_geom_angle_atom_site_label_1
_geom_angle_atom_site_label_2
_geom_angle_atom_site_label_3
_geom_angle
_geom_angle_site_symmetry_1
_geom_angle_site_symmetry_3
O9 C1 O10 123.69(5) . .
O9 C1 C7 118.68(4) . .
O10 C1 C7 117.22(3) . .
C3 C2 C7 120.0 . .
C3 C2 H2 120.0 . .
C7 C2 H2 120.0 . .
C2 C3 C4 120.0 . .
C2 C3 H3 120.0 . .
C4 C3 H3 120.0 . .
C3 C4 C5 120.0 . .
C3 C4 C11 115.5 . .
C5 C4 C11 124.5 . .
C6 C5 C4 120.0 . .
C6 C5 H5 120.0 . .
C4 C5 H5 120.0 . .
C5 C6 C7 120.0 . .
C5 C6 H6 120.0 . .
C7 C6 H6 120.0 . .
C6 C7 C2 120.0 . .
C6 C7 C1 118.1 . .
C2 C7 C1 121.7 . .
C9 C8 C13 120.0 . .
C9 C8 C14 122.1 . .
C13 C8 C14 116.8 . .
C8 C9 C10 120.0 . .
C8 C9 H9 120.0 . .
C10 C9 H9 120.0 . .
C11 C10 C9 120.0 . .
C11 C10 H10 120.0 . .
C9 C10 H10 120.0 . .
C10 C11 C12 120.0 . .
C10 C11 C4 118.9 . .
C12 C11 C4 121.1 . .
C13 C12 C11 120.0 . .
C13 C12 H12 120.0 . .
C11 C12 H12 120.0 . .
C12 C13 C8 120.0 . .
C12 C13 H13 120.0 . .
C8 C13 H13 120.0 . .
O15 C14 O16 123.13(4) . .
O15 C14 C8 122.31(5) . .
O16 C14 C8 108.90(4) . .
O8 C15 O7 126.48(4) . .
O8 C15 C16 116.88(3) . .
O7 C15 C16 116.58(3) . .
C17 C16 C21 120.0 . .
C17 C16 C15 120.0 . .
C21 C16 C15 120.0 . .
C16 C17 C18 120.0 . .
C16 C17 H17 120.0 . .
C18 C17 H17 120.0 . .
C17 C18 C19 120.0 . .
C17 C18 H18 120.0 . .
C19 C18 H18 120.0 . .
C20 C19 C18 120.0 . .
C20 C19 C22 122.2 . .
C18 C19 C22 117.7 . .
C21 C20 C19 120.0 . .
C21 C20 H20 120.0 . .
C19 C20 H20 120.0 . .
C20 C21 C16 120.0 . .
C20 C21 H21 120.0 . .
C16 C21 H21 120.0 . .
C27 C22 C23 118.0 . .
C27 C22 C19 120.2 . .
C23 C22 C19 120.9 . .
C24 C23 C22 124.3 . .
C24 C23 H23 117.8 . .
C22 C23 H23 117.8 . .
C23 C24 C25 118.5 . .
C23 C24 H24 120.7 . .
C25 C24 H24 120.7 . .
C26 C25 C24 118.3 . .
C26 C25 C28 119.4 . .
C24 C25 C28 122.3 . .
C25 C26 C27 122.8 . .
C25 C26 H26 118.6 . .
C27 C26 H26 118.6 . .
C22 C27 C26 117.6 . .
C22 C27 H27 121.2 . .
C26 C27 H27 121.2 . .
O5 C28 O6 128.69(4) . .
O5 C28 C25 114.87(3) . .
O6 C28 C25 115.41(3) . .
O2 C29 O1 120.21(3) . .
O2 C29 C30 118.74(3) . .
O1 C29 C30 121.05(4) . .
C31 C30 C35 120.0 . .
C31 C30 C29 120.6 . .
C35 C30 C29 119.3 . .
C32 C31 C30 120.0 . .
C32 C31 H31 120.0 . .
C30 C31 H31 120.0 . .
C31 C32 C33 120.0 . .
C31 C32 H32 120.0 . .
C33 C32 H32 120.0 . .
C34 C33 C32 120.0 . .
C34 C33 C36 120.8 . .
C32 C33 C36 118.9 . .
C33 C34 C35 120.0 . .
C33 C34 H34 120.0 . .
C35 C34 H34 120.0 . .
C34 C35 C30 120.0 . .
C34 C35 H35 120.0 . .
C30 C35 H35 120.0 . .
C41 C36 C37 119.7 . .
C41 C36 C33 119.1 . .
C37 C36 C33 121.1 . .
C36 C37 C38 122.2 . .
C36 C37 H37 118.9 . .
C38 C37 H37 118.9 . .
C39 C38 C37 117.6 . .
C39 C38 H38 121.2 . .
C37 C38 H38 121.2 . .
C38 C39 C40 118.6 . .
C38 C39 C42 121.1 . .
C40 C39 C42 120.3 . .
C41 C40 C39 124.8 . .
C41 C40 H40 117.6 . .
C39 C40 H40 117.6 . .
C36 C41 C40 117.2 . .
C36 C41 H41 121.4 . .
C40 C41 H41 121.4 . .
O3 C42 O4 116.96(3) . .
O3 C42 C39 121.02(4) . .
O4 C42 C39 121.91(3) . .
O11 C43 O12 126.88(4) . .
O11 C43 C44 116.47(3) . .
O12 C43 C44 116.49(3) . .
C45 C44 C49 120.0 . .
C45 C44 C43 122.4 . .
C49 C44 C43 117.6 . .
C46 C45 C44 120.0 . .
C46 C45 H45 120.0 . .
C44 C45 H45 120.0 . .
C47 C46 C45 120.0 . .
C47 C46 H46 120.0 . .
C45 C46 H46 120.0 . .
C48 C47 C46 120.0 . .
C48 C47 C50 120.2 . .
C46 C47 C50 119.8 . .
C49 C48 C47 120.0 . .
C49 C48 H48 120.0 . .
C47 C48 H48 120.0 . .
C48 C49 C44 120.0 . .
C48 C49 H49 120.0 . .
C44 C49 H49 120.0 . .
C55 C50 C51 119.9 . .
C55 C50 C47 120.2 . .
C51 C50 C47 119.8 . .
C52 C51 C50 118.4 . .
C52 C51 H51 120.8 . .
C50 C51 H51 120.8 . .
C53 C52 C51 123.6 . .
C53 C52 H52 118.2 . .
C51 C52 H52 118.2 . .
C54 C53 C52 115.2 . .
C54 C53 C56 124.0 . .
C52 C53 C56 120.6 . .
C53 C54 C55 124.6 . .
C53 C54 H54 117.7 . .
C55 C54 H54 117.7 . .
C50 C55 C54 118.0 . .
C50 C55 H55 121.0 . .
C54 C55 H55 121.0 . .
O14 C56 O13 127.44(4) . .
O14 C56 C53 118.87(3) . .
O13 C56 C53 113.63(3) . .
O9 Co1 O8 103.315(14) . .
O9 Co1 O6 95.129(16) . 4_576
O8 Co1 O6 114.98(3) . 4_576
O9 Co1 O4 102.864(10) . 1_545
O8 Co1 O4 123.114(14) . 1_545
O6 Co1 O4 111.81(3) 4_576 1_545
O9 Co1 O3 159.744(14) . 1_545
O8 Co1 O3 88.737(19) . 1_545
O6 Co1 O3 94.37(2) 4_576 1_545
O4 Co1 O3 56.932(14) 1_545 1_545
O15 Co2 O11 95.713(15) 1_655 .
O15 Co2 O13 103.166(16) 1_655 4_565
O11 Co2 O13 116.75(3) . 4_565
O15 Co2 O2 101.743(11) 1_655 .
O11 Co2 O2 110.88(2) . .
O13 Co2 O2 122.766(14) 4_565 .
O15 Co2 O1 159.881(15) 1_655 .
O11 Co2 O1 92.209(19) . .
O13 Co2 O1 89.59(2) 4_565 .
O2 Co2 O1 58.139(14) . .
O5 Co3 O14 176.044(13) 4_576 4_565
O5 Co3 O12 91.92(3) 4_576 .
O14 Co3 O12 85.97(3) 4_565 .
O5 Co3 O7 88.32(3) 4_576 .
O14 Co3 O7 93.77(3) 4_565 .
O12 Co3 O7 179.610(11) . .
O5 Co3 O1 95.07(3) 4_576 .
O14 Co3 O1 88.27(3) 4_565 .
O12 Co3 O1 89.69(3) . .
O7 Co3 O1 90.60(3) . .
O5 Co3 O3 86.69(3) 4_576 1_545
O14 Co3 O3 89.97(3) 4_565 1_545
O12 Co3 O3 90.54(3) . 1_545
O7 Co3 O3 89.16(3) . 1_545
O1 Co3 O3 178.211(9) . 1_545
C29 O1 Co3 165.53(2) . .
C29 O1 Co2 83.18(4) . .
Co3 O1 Co2 108.88(3) . .
C29 O2 Co2 98.472(17) . .
C42 O3 Co3 159.80(2) . 1_565
C42 O3 Co1 85.10(4) . 1_565
Co3 O3 Co1 107.41(3) 1_565 1_565
C42 O4 Co1 100.935(18) . 1_565
C28 O5 Co3 142.63(2) . 4_575
C28 O6 Co1 129.36(2) . 4_575
C15 O7 Co3 137.02(3) . .
C15 O8 Co1 126.37(2) . .
C1 O9 Co1 118.05(3) . .
C43 O11 Co2 126.31(2) . .
C43 O12 Co3 139.35(3) . .
C56 O13 Co2 131.10(2) . 4_566
C56 O14 Co3 142.55(3) . 4_566
C14 O15 Co2 119.52(3) . 1_455

loop_
_geom_bond_atom_site_label_1
_geom_bond_atom_site_label_2
_geom_bond_distance
_geom_bond_site_symmetry_2
C1 O9 1.2258(6) .
C1 O10 1.2506(7) .
C1 C7 1.4732 .
C2 C3 1.3900 .
C2 C7 1.3900 .
C2 H2 0.9300 .
C3 C4 1.3900 .
C3 H3 0.9300 .
C4 C5 1.3900 .
C4 C11 1.5519 .
C5 C6 1.3900 .
C5 H5 0.9300 .
C6 C7 1.3900 .
C6 H6 0.9300 .
C8 C9 1.3900 .
C8 C13 1.3901 .
C8 C14 1.5473 .
C9 C10 1.3900 .
C9 H9 0.9300 .
C10 C11 1.3900 .
C10 H10 0.9300 .
C11 C12 1.3900 .
C12 C13 1.3900 .
C12 H12 0.9300 .
C13 H13 0.9300 .
C14 O15 1.1029(7) .
C14 O16 1.3246(8) .
C15 O8 1.2141(6) .
C15 O7 1.2313(6) .
C15 C16 1.5378 .
C16 C17 1.3900 .
C16 C21 1.3900 .
C17 C18 1.3900 .
C17 H17 0.9300 .
C18 C19 1.3900 .
C18 H18 0.9300 .
C19 C20 1.3900 .
C19 C22 1.4736 .
C20 C21 1.3900 .
C20 H20 0.9300 .
C21 H21 0.9300 .
C22 C27 1.4152 .
C22 C23 1.4355 .
C23 C24 1.3409 .
C23 H23 0.9300 .
C24 C25 1.4577 .
C24 H24 0.9300 .
C25 C26 1.3942 .
C25 C28 1.5157 .
C26 C27 1.4381 .
C26 H26 0.9300 .
C27 H27 0.9300 .
C28 O5 1.2020(6) .
C28 O6 1.2279(6) .
C29 O2 1.2444(6) .
C29 O1 1.2508(6) .
C29 C30 1.5177 .
C30 C31 1.3900 .
C30 C35 1.3900 .
C31 C32 1.3900 .
C31 H31 0.9300 .
C32 C33 1.3900 .
C32 H32 0.9300 .
C33 C34 1.3900 .
C33 C36 1.5274 .
C34 C35 1.3900 .
C34 H34 0.9300 .
C35 H35 0.9300 .
C36 C41 1.3601 .
C36 C37 1.3731 .
C37 C38 1.4201 .
C37 H37 0.9300 .
C38 C39 1.3439 .
C38 H38 0.9300 .
C39 C40 1.3839 .
C39 C42 1.4871 .
C40 C41 1.3627 .
C40 H40 0.9300 .
C41 H41 0.9300 .
C42 O3 1.2375(6) .
C42 O4 1.2588(7) .
C43 O11 1.2150(5) .
C43 O12 1.2544(6) .
C43 C44 1.5194 .
C44 C45 1.3900 .
C44 C49 1.3900 .
C45 C46 1.3900 .
C45 H45 0.9300 .
C46 C47 1.3900 .
C46 H46 0.9300 .
C47 C48 1.3900 .
C47 C50 1.5020 .
C48 C49 1.3900 .
C48 H48 0.9300 .
C49 H49 0.9300 .
C50 C55 1.3471 .
C50 C51 1.3954 .
C51 C52 1.3748 .
C51 H51 0.9300 .
C52 C53 1.3740 .
C52 H52 0.9300 .
C53 C54 1.3396 .
C53 C56 1.5011 .
C54 C55 1.4072 .
C54 H54 0.9300 .
C55 H55 0.9300 .
C56 O14 1.2054(6) .
C56 O13 1.2554(6) .
Co1 O9 1.9928(9) .
Co1 O8 1.9988(8) .
Co1 O6 2.0102(7) 4_576
Co1 O4 2.0363(10) 1_545
Co1 O3 2.3823(9) 1_545
Co2 O15 1.9742(9) 1_655
Co2 O11 2.0145(7) .
Co2 O13 2.0151(8) 4_565
Co2 O2 2.0439(10) .
Co2 O1 2.3696(9) .
Co3 O5 2.0701(7) 4_576
Co3 O14 2.0788(7) 4_565
Co3 O12 2.1037(6) .
Co3 O7 2.1235(6) .
Co3 O1 2.1471(7) .
Co3 O3 2.1651(7) 1_545
O3 Co3 2.1651(7) 1_565
O3 Co1 2.3823(9) 1_565
O4 Co1 2.0363(10) 1_565
O5 Co3 2.0702(7) 4_575
O6 Co1 2.0102(7) 4_575
O13 Co2 2.0151(8) 4_566
O14 Co3 2.0788(7) 4_566
O15 Co2 1.9742(9) 1_455

loop_
_geom_torsion_atom_site_label_1
_geom_torsion_atom_site_label_2
_geom_torsion_atom_site_label_3
_geom_torsion_atom_site_label_4
_geom_torsion
_geom_torsion_site_symmetry_1
_geom_torsion_site_symmetry_4
C7 C2 C3 C4 0.0 . .
C2 C3 C4 C5 0.0 . .
C2 C3 C4 C11 178.2 . .
C3 C4 C5 C6 0.0 . .
C11 C4 C5 C6 -178.0 . .
C4 C5 C6 C7 0.0 . .
C5 C6 C7 C2 0.0 . .
C5 C6 C7 C1 175.9 . .
C3 C2 C7 C6 0.0 . .
C3 C2 C7 C1 -175.7 . .
O9 C1 C7 C6 -3.95(4) . .
O10 C1 C7 C6 168.95(3) . .
O9 C1 C7 C2 171.83(3) . .
O10 C1 C7 C2 -15.27(5) . .
C13 C8 C9 C10 0.0 . .
C14 C8 C9 C10 -167.8 . .
C8 C9 C10 C11 0.0 . .
C9 C10 C11 C12 0.0 . .
C9 C10 C11 C4 -179.3 . .
C3 C4 C11 C10 -39.1 . .
C5 C4 C11 C10 139.0 . .
C3 C4 C11 C12 141.5 . .
C5 C4 C11 C12 -40.4 . .
C10 C11 C12 C13 0.0 . .
C4 C11 C12 C13 179.3 . .
C11 C12 C13 C8 0.0 . .
C9 C8 C13 C12 0.0 . .
C14 C8 C13 C12 168.4 . .
C9 C8 C14 O15 173.69(4) . .
C13 C8 C14 O15 5.54(5) . .
C9 C8 C14 O16 -32.16(5) . .
C13 C8 C14 O16 159.69(3) . .
O8 C15 C16 C17 175.65(2) . .
O7 C15 C16 C17 -1.74(3) . .
O8 C15 C16 C21 -2.53(3) . .
O7 C15 C16 C21 -179.92(2) . .
C21 C16 C17 C18 0.0 . .
C15 C16 C17 C18 -178.2 . .
C16 C17 C18 C19 0.0 . .
C17 C18 C19 C20 0.0 . .
C17 C18 C19 C22 177.8 . .
C18 C19 C20 C21 0.0 . .
C22 C19 C20 C21 -177.7 . .
C19 C20 C21 C16 0.0 . .
C17 C16 C21 C20 0.0 . .
C15 C16 C21 C20 178.2 . .
C20 C19 C22 C27 27.9 . .
C18 C19 C22 C27 -149.9 . .
C20 C19 C22 C23 -140.7 . .
C18 C19 C22 C23 41.5 . .
C27 C22 C23 C24 8.1 . .
C19 C22 C23 C24 176.9 . .
C22 C23 C24 C25 -2.6 . .
C23 C24 C25 C26 -3.0 . .
C23 C24 C25 C28 179.3 . .
C24 C25 C26 C27 3.0 . .
C28 C25 C26 C27 -179.2 . .
C23 C22 C27 C26 -7.6 . .
C19 C22 C27 C26 -176.5 . .
C25 C26 C27 C22 2.4 . .
C26 C25 C28 O5 171.92(2) . .
C24 C25 C28 O5 -10.42(4) . .
C26 C25 C28 O6 2.50(3) . .
C24 C25 C28 O6 -179.84(2) . .
O2 C29 C30 C31 -4.46(3) . .
O1 C29 C30 C31 175.94(2) . .
O2 C29 C30 C35 172.38(2) . .
O1 C29 C30 C35 -7.22(3) . .
C35 C30 C31 C32 0.0 . .
C29 C30 C31 C32 176.8 . .
C30 C31 C32 C33 0.0 . .
C31 C32 C33 C34 0.0 . .
C31 C32 C33 C36 -174.0 . .
C32 C33 C34 C35 0.0 . .
C36 C33 C34 C35 173.9 . .
C33 C34 C35 C30 0.0 . .
C31 C30 C35 C34 0.0 . .
C29 C30 C35 C34 -176.9 . .
C34 C33 C36 C41 31.4 . .
C32 C33 C36 C41 -154.7 . .
C34 C33 C36 C37 -146.7 . .
C32 C33 C36 C37 27.2 . .
C41 C36 C37 C38 -2.2 . .
C33 C36 C37 C38 175.9 . .
C36 C37 C38 C39 1.6 . .
C37 C38 C39 C40 -0.4 . .
C37 C38 C39 C42 -178.4 . .
C38 C39 C40 C41 -0.2 . .
C42 C39 C40 C41 177.7 . .
C37 C36 C41 C40 1.5 . .
C33 C36 C41 C40 -176.7 . .
C39 C40 C41 C36 -0.3 . .
C38 C39 C42 O3 -5.76(4) . .
C40 C39 C42 O3 176.36(2) . .
C38 C39 C42 O4 170.15(2) . .
C40 C39 C42 O4 -7.73(4) . .
O11 C43 C44 C45 -4.43(3) . .
O12 C43 C44 C45 171.35(2) . .
O11 C43 C44 C49 174.98(2) . .
O12 C43 C44 C49 -9.24(3) . .
C49 C44 C45 C46 0.0 . .
C43 C44 C45 C46 179.4 . .
C44 C45 C46 C47 0.0 . .
C45 C46 C47 C48 0.0 . .
C45 C46 C47 C50 178.0 . .
C46 C47 C48 C49 0.0 . .
C50 C47 C48 C49 -178.0 . .
C47 C48 C49 C44 0.0 . .
C45 C44 C49 C48 0.0 . .
C43 C44 C49 C48 -179.4 . .
C48 C47 C50 C55 141.0 . .
C46 C47 C50 C55 -37.0 . .
C48 C47 C50 C51 -37.3 . .
C46 C47 C50 C51 144.7 . .
C55 C50 C51 C52 5.6 . .
C47 C50 C51 C52 -176.1 . .
C50 C51 C52 C53 -2.3 . .
C51 C52 C53 C54 -1.7 . .
C51 C52 C53 C56 -175.5 . .
C52 C53 C54 C55 2.7 . .
C56 C53 C54 C55 176.3 . .
C51 C50 C55 C54 -4.7 . .
C47 C50 C55 C54 177.1 . .
C53 C54 C55 C50 0.4 . .
C54 C53 C56 O14 -166.69(2) . .
C52 C53 C56 O14 6.54(4) . .
C54 C53 C56 O13 15.93(3) . .
C52 C53 C56 O13 -170.830(19) . .
O2 C29 O1 Co3 147.03(7) . .
C30 C29 O1 Co3 -33.37(10) . .
O2 C29 O1 Co2 -0.16(3) . .
C30 C29 O1 Co2 179.44(2) . .
O5 Co3 O1 C29 -16.09(9) 4_576 .
O14 Co3 O1 C29 166.03(9) 4_565 .
O12 Co3 O1 C29 -107.99(9) . .
O7 Co3 O1 C29 72.27(9) . .
O3 Co3 O1 C29 154.6(2) 1_545 .
O5 Co3 O1 Co2 129.261(19) 4_576 .
O14 Co3 O1 Co2 -48.618(19) 4_565 .
O12 Co3 O1 Co2 37.36(2) . .
O7 Co3 O1 Co2 -142.38(2) . .
O3 Co3 O1 Co2 -60.1(3) 1_545 .
O15 Co2 O1 C29 0.17(4) 1_655 .
O11 Co2 O1 C29 113.43(3) . .
O13 Co2 O1 C29 -129.82(2) 4_565 .
O2 Co2 O1 C29 0.098(18) . .
O15 Co2 O1 Co3 -171.61(3) 1_655 .
O11 Co2 O1 Co3 -58.35(2) . .
O13 Co2 O1 Co3 58.403(19) 4_565 .
O2 Co2 O1 Co3 -171.678(15) . .
O1 C29 O2 Co2 0.18(3) . .
C30 C29 O2 Co2 -179.42(2) . .
O15 Co2 O2 C29 179.93(2) 1_655 .
O11 Co2 O2 C29 -79.23(2) . .
O13 Co2 O2 C29 65.69(3) 4_565 .
O1 Co2 O2 C29 -0.099(18) . .
O4 C42 O3 Co3 131.97(5) . 1_565
C39 C42 O3 Co3 -51.93(8) . 1_565
O4 C42 O3 Co1 2.41(3) . 1_565
C39 C42 O3 Co1 178.51(3) . 1_565
O3 C42 O4 Co1 -2.86(3) . 1_565
C39 C42 O4 Co1 -178.92(2) . 1_565
O6 C28 O5 Co3 -22.17(7) . 4_575
C25 C28 O5 Co3 170.10(3) . 4_575
O5 C28 O6 Co1 11.34(6) . 4_575
C25 C28 O6 Co1 179.007(18) . 4_575
O8 C15 O7 Co3 46.73(5) . .
C16 C15 O7 Co3 -136.17(3) . .
O5 Co3 O7 C15 -103.56(4) 4_576 .
O14 Co3 O7 C15 73.08(4) 4_565 .
O12 Co3 O7 C15 23.3(17) . .
O1 Co3 O7 C15 161.38(3) . .
O3 Co3 O7 C15 -16.84(3) 1_545 .
O7 C15 O8 Co1 3.76(5) . .
C16 C15 O8 Co1 -173.338(16) . .
O9 Co1 O8 C15 144.48(3) . .
O6 Co1 O8 C15 42.27(3) 4_576 .
O4 Co1 O8 C15 -100.21(3) 1_545 .
O3 Co1 O8 C15 -51.97(4) 1_545 .
O10 C1 O9 Co1 5.47(6) . .
C7 C1 O9 Co1 177.88(2) . .
O8 Co1 O9 C1 56.60(4) . .
O6 Co1 O9 C1 173.79(3) 4_576 .
O4 Co1 O9 C1 -72.44(4) 1_545 .
O3 Co1 O9 C1 -68.56(4) 1_545 .
O12 C43 O11 Co2 2.97(5) . .
C44 C43 O11 Co2 178.242(15) . .
O15 Co2 O11 C43 -156.00(3) 1_655 .
O13 Co2 O11 C43 -48.14(3) 4_565 .
O2 Co2 O11 C43 99.10(3) . .
O1 Co2 O11 C43 42.52(3) . .
O11 C43 O12 Co3 -45.16(5) . .
C44 C43 O12 Co3 139.57(3) . .
O5 Co3 O12 C43 -81.67(4) 4_576 .
O14 Co3 O12 C43 101.68(4) 4_565 .
O7 Co3 O12 C43 151(3) . .
O1 Co3 O12 C43 13.39(3) . .
O3 Co3 O12 C43 -168.38(3) 1_545 .
O14 C56 O13 Co2 -7.18(5) . 4_566
C53 C56 O13 Co2 169.927(19) . 4_566
O13 C56 O14 Co3 -9.10(7) . 4_566
C53 C56 O14 Co3 173.93(3) . 4_566
O16 C14 O15 Co2 21.45(7) . 1_455
C8 C14 O15 Co2 171.94(3) . 1_455

loop_
_platon_squeeze_void_nr
_platon_squeeze_void_average_x
_platon_squeeze_void_average_y
_platon_squeeze_void_average_z
_platon_squeeze_void_volume
_platon_squeeze_void_count_electrons
1 0.005 -0.003 -0.003 4112.6 1096.7
